data_7241725
loop_
_publ_author_name
'Chen, Kai'
'Hua, Zi-Yi'
'Li, Ran'
'Peng, Yu-Ying'
'Zhu, Qiang Zhao'
'Zhao, Jiang-Lin'
'Redshaw, Carl'

_publ_section_title
;
 Assemblies of cucurbit[6]uril-based coordination complexes with
 disulfonate ligands: from discrete complexes to one- and two-dimensional
 polymers
;
_journal_issue 2
_journal_name_full CrystEngComm
_journal_page_first 465
_journal_page_last 481
_journal_paper_doi 10.1039/D0CE01456G
_journal_volume 23
_journal_year 2021
_chemical_formula_sum 'C28 H24 Ca N12 O17 S2'
_chemical_formula_weight 904.79
_space_group_crystal_system triclinic
_space_group_IT_number 2
_space_group_name_Hall '-P 1'
_space_group_name_H-M_alt 'P -1'
_atom_sites_solution_hydrogens geom
_audit_creation_method SHELXL-2018/3
_audit_update_record
;
2020-02-27 deposited with the CCDC.	2020-11-11 downloaded from the CCDC.
;
_cell_angle_alpha 110.556(5)
_cell_angle_beta 106.367(5)
_cell_angle_gamma 102.044(5)
_cell_formula_units_Z 2
_cell_length_a 10.540(5)
_cell_length_b 14.070(5)
_cell_length_c 15.113(5)
_cell_measurement_reflns_used 2296
_cell_measurement_temperature 293(2)
_cell_measurement_theta_max 26.86
_cell_measurement_theta_min 2.21
_cell_volume 1891.8(13)
_computing_structure_refinement 'SHELXL-2018/3 (Sheldrick, 2018)'
_diffrn_ambient_temperature 293(2)
_diffrn_measured_fraction_theta_full 0.990
_diffrn_measured_fraction_theta_max 0.990
_diffrn_measurement_device_type 'CCD area detector'
_diffrn_measurement_method 'phi and omega scans'
_diffrn_radiation_type MoK\a
_diffrn_radiation_wavelength 0.71069
_diffrn_reflns_av_R_equivalents 0.0399
_diffrn_reflns_av_unetI/netI 0.1010
_diffrn_reflns_Laue_measured_fraction_full 0.990
_diffrn_reflns_Laue_measured_fraction_max 0.990
_diffrn_reflns_limit_h_max 8
_diffrn_reflns_limit_h_min -12
_diffrn_reflns_limit_k_max 16
_diffrn_reflns_limit_k_min -15
_diffrn_reflns_limit_l_max 17
_diffrn_reflns_limit_l_min -17
_diffrn_reflns_number 10360
_diffrn_reflns_point_group_measured_fraction_full 0.990
_diffrn_reflns_point_group_measured_fraction_max 0.990
_diffrn_reflns_theta_full 24.997
_diffrn_reflns_theta_max 24.997
_diffrn_reflns_theta_min 1.561
_exptl_absorpt_coefficient_mu 0.368
_exptl_crystal_colour yellow
_exptl_crystal_density_diffrn 1.588
_exptl_crystal_description colourless
_exptl_crystal_F_000 928
_exptl_crystal_size_max 0.150
_exptl_crystal_size_mid 0.150
_exptl_crystal_size_min 0.100
_refine_diff_density_max 0.595
_refine_diff_density_min -0.586
_refine_diff_density_rms 0.081
_refine_ls_extinction_method none
_refine_ls_goodness_of_fit_ref 1.011
_refine_ls_hydrogen_treatment constr
_refine_ls_matrix_type full
_refine_ls_number_parameters 541
_refine_ls_number_reflns 6599
_refine_ls_number_restraints 12
_refine_ls_restrained_S_all 1.011
_refine_ls_R_factor_all 0.1140
_refine_ls_R_factor_gt 0.0563
_refine_ls_shift/su_max 0.000
_refine_ls_shift/su_mean 0.000
_refine_ls_structure_factor_coef Fsqd
_refine_ls_weighting_details 'w=1/[\s^2^(Fo^2^)+(0.0810P)^2^] where P=(Fo^2^+2Fc^2^)/3'
_refine_ls_weighting_scheme calc
_refine_ls_wR_factor_gt 0.1517
_refine_ls_wR_factor_ref 0.1726
_reflns_Friedel_coverage 0.000
_reflns_number_gt 3489
_reflns_number_total 6599
_reflns_threshold_expression 'I > 2\s(I)'
_cod_data_source_file d0ce01456g2.cif
_cod_data_source_block shelx
_cod_depositor_comments 'Adding full bibliography for 7241725--7241733.cif.'
_cod_database_code 7241725
_shelx_shelxl_version_number 2018/3
_shelx_space_group_comment
;
The symmetry employed for this shelxl refinement is uniquely defined
by the following loop, which should always be used as a source of
symmetry information in preference to the above space-group names.
They are only intended as comments.
;
_shelx_estimated_absorpt_t_min 0.947
_shelx_estimated_absorpt_t_max 0.964
_platon_squeeze_void_probe_radius 1.20

loop_
_space_group_symop_operation_xyz
'x, y, z'
'-x, -y, -z'

loop_
_atom_site_label
_atom_site_type_symbol
_atom_site_fract_x
_atom_site_fract_y
_atom_site_fract_z
_atom_site_U_iso_or_equiv
_atom_site_adp_type
_atom_site_occupancy
_atom_site_site_symmetry_order
_atom_site_calc_flag
_atom_site_refinement_flags_posn
_atom_site_refinement_flags_adp
_atom_site_refinement_flags_occupancy
_atom_site_disorder_assembly
_atom_site_disorder_group
Ca1 Ca 0.13080(10) 0.44257(8) 0.17828(8) 0.0336(3) Uani 1 1 d . . . . .
S1 S 0.36262(15) 0.81085(11) 0.57599(12) 0.0419(4) Uani 1 1 d . . . . .
S2 S 0.04220(14) 0.19518(11) 0.23080(11) 0.0354(4) Uani 1 1 d . . . . .
O1 O 0.3795(3) 0.5079(3) 0.2638(3) 0.0386(9) Uani 1 1 d . . . . .
O2 O 0.4467(4) 0.7637(3) 0.2497(3) 0.0486(11) Uani 1 1 d . . . . .
O3 O 0.3141(4) 0.7736(3) 0.0272(3) 0.0418(10) Uani 1 1 d . . . . .
O4 O 0.9044(4) 0.4603(3) 0.1890(3) 0.0396(9) Uani 1 1 d . . . . .
O5 O 0.9634(4) 0.7030(3) 0.1651(3) 0.0414(9) Uani 1 1 d . . . . .
O6 O 0.8045(3) 0.7035(3) -0.0679(3) 0.0368(9) Uani 1 1 d . . . . .
O7 O 0.0510(4) 0.2862(3) 0.2042(3) 0.0459(10) Uani 1 1 d . . . . .
O8 O -0.0983(4) 0.1420(3) 0.2197(3) 0.0395(9) Uani 1 1 d . . . . .
O9 O 0.1498(4) 0.2242(3) 0.3297(3) 0.0460(10) Uani 1 1 d . . . . .
O10 O 0.2193(4) 0.7779(4) 0.5700(4) 0.0696(14) Uani 1 1 d . . . . .
O11 O 0.3952(5) 0.7228(3) 0.5138(3) 0.0613(12) Uani 1 1 d . . . . .
O12 O 0.4634(4) 0.8675(3) 0.6801(3) 0.0494(10) Uani 1 1 d . . . . .
O1W O 0.1793(4) 0.5120(3) 0.3642(3) 0.0593(12) Uani 1 1 d . . . . .
O2W O -0.0542(4) 0.3569(3) 0.0080(3) 0.0532(11) Uani 1 1 d . . . . .
O3W O 0.2150(6) 0.4993(5) 0.0476(5) 0.1090(19) Uani 1 1 d . U . . .
O4W O 0.1884(4) 0.6329(3) 0.2285(4) 0.0617(12) Uani 1 1 d . . . . .
C1 C 0.4978(5) 0.5016(4) 0.2891(4) 0.0305(12) Uani 1 1 d . . . . .
C2 C 0.7414(5) 0.5524(4) 0.3606(4) 0.0288(12) Uani 1 1 d . . . . .
H2 H 0.791998 0.584862 0.435188 0.035 Uiso 1 1 calc R U . . .
C3 C 0.8298(5) 0.4708(4) 0.2398(4) 0.0321(12) Uani 1 1 d . . . . .
C4 C 0.6272(5) 0.6957(4) 0.3777(4) 0.0318(12) Uani 1 1 d . . . . .
H4A H 0.695529 0.731282 0.447909 0.038 Uiso 1 1 calc R U . . .
H4B H 0.536166 0.696767 0.379368 0.038 Uiso 1 1 calc R U . . .
C5 C 0.9345(5) 0.6693(4) 0.3380(4) 0.0302(12) Uani 1 1 d . . . . .
H5A H 1.011808 0.657954 0.317935 0.036 Uiso 1 1 calc R U . . .
H5B H 0.972608 0.709221 0.412066 0.036 Uiso 1 1 calc R U . . .
C6 C 0.5708(5) 0.7863(4) 0.2668(4) 0.0333(13) Uani 1 1 d . . . . .
C7 C 0.8096(5) 0.8075(4) 0.3398(4) 0.0298(12) Uani 1 1 d . . . . .
H7 H 0.867062 0.854391 0.412570 0.036 Uiso 1 1 calc R U . . .
C8 C 0.7940(5) 0.8726(4) 0.2767(4) 0.0310(12) Uani 1 1 d . . . . .
H8 H 0.847370 0.949766 0.319403 0.037 Uiso 1 1 calc R U . . .
C9 C 0.9012(5) 0.7494(4) 0.2141(4) 0.0307(12) Uani 1 1 d . . . . .
C10 C 0.8705(5) 0.8699(4) 0.1313(4) 0.0326(12) Uani 1 1 d . . . . .
H10A H 0.944355 0.850241 0.111138 0.039 Uiso 1 1 calc R U . . .
H10B H 0.902615 0.948127 0.167231 0.039 Uiso 1 1 calc R U . . .
C11 C 0.5812(6) 0.9118(4) 0.1870(4) 0.0376(13) Uani 1 1 d . . . . .
H11A H 0.644844 0.985888 0.220068 0.045 Uiso 1 1 calc R U . . .
H11B H 0.495389 0.912726 0.198620 0.045 Uiso 1 1 calc R U . . .
C12 C 0.4164(5) 0.8044(4) 0.0084(4) 0.0335(13) Uani 1 1 d . . . . .
C13 C 0.6451(5) 0.8901(4) 0.0321(4) 0.0295(12) Uani 1 1 d . . . . .
H13 H 0.691546 0.967565 0.055965 0.035 Uiso 1 1 calc R U . . .
C14 C 0.5525(5) 0.8337(4) -0.0841(4) 0.0297(12) Uani 1 1 d . . . . .
H14 H 0.550194 0.885486 -0.113611 0.036 Uiso 1 1 calc R U . . .
C15 C 0.7292(5) 0.7592(4) -0.0530(4) 0.0297(12) Uani 1 1 d . . . . .
C16 C 0.2897(5) 0.7241(4) -0.1794(4) 0.0335(13) Uani 1 1 d . . . . .
H16A H 0.291097 0.758817 -0.224552 0.040 Uiso 1 1 calc R U . . .
H16B H 0.209274 0.728321 -0.160987 0.040 Uiso 1 1 calc R U . . .
C17 C 0.5806(5) 0.6951(4) -0.2351(4) 0.0299(12) Uani 1 1 d . . . . .
H17A H 0.547566 0.735200 -0.271811 0.036 Uiso 1 1 calc R U . . .
H17B H 0.664019 0.684716 -0.246066 0.036 Uiso 1 1 calc R U . . .
C18 C 0.3247(5) 0.5729(4) -0.3146(4) 0.0304(12) Uani 1 1 d . . . . .
H18 H 0.296381 0.599482 -0.366326 0.036 Uiso 1 1 calc R U . . .
C19 C 0.0777(5) 0.0952(4) 0.1393(4) 0.0304(12) Uani 1 1 d . . . . .
C20 C 0.1847(5) 0.0600(4) 0.1748(4) 0.0331(13) Uani 1 1 d . . . . .
H20 H 0.243627 0.095074 0.243905 0.040 Uiso 1 1 calc R U . . .
C21 C 0.2067(5) -0.0275(4) 0.1090(4) 0.0369(13) Uani 1 1 d . . . . .
H21 H 0.279414 -0.050606 0.134359 0.044 Uiso 1 1 calc R U . . .
C22 C 0.1219(5) -0.0789(4) 0.0078(4) 0.0318(12) Uani 1 1 d . . . . .
H22 H 0.136460 -0.137775 -0.035262 0.038 Uiso 1 1 calc R U . . .
C23 C 0.0110(5) -0.0447(4) -0.0338(4) 0.0256(11) Uani 1 1 d . . . . .
C24 C 0.3706(6) 0.9047(4) 0.5223(4) 0.0364(13) Uani 1 1 d . . . . .
C25 C 0.5001(5) 0.9621(4) 0.5211(4) 0.0341(13) Uani 1 1 d . . . . .
C26 C 0.6283(6) 0.9454(5) 0.5613(4) 0.0441(14) Uani 1 1 d . . . . .
H26 H 0.629308 0.895147 0.588066 0.053 Uiso 1 1 calc R U . . .
C27 C 0.7482(6) 1.0014(5) 0.5610(5) 0.0493(16) Uani 1 1 d . . . . .
H27 H 0.831516 0.990649 0.589026 0.059 Uiso 1 1 calc R U . . .
C28 C 0.7491(6) 1.0759(5) 0.5190(5) 0.0480(15) Uani 1 1 d . . . . .
H28 H 0.833272 1.113133 0.519194 0.058 Uiso 1 1 calc R U . . .
N1 N 0.6208(4) 0.5852(3) 0.3325(3) 0.0280(10) Uani 1 1 d . . . . .
N2 N 0.8358(4) 0.5666(3) 0.3093(3) 0.0296(10) Uani 1 1 d . . . . .
N3 N 0.8769(4) 0.7349(3) 0.2933(3) 0.0304(10) Uani 1 1 d . . . . .
N4 N 0.6654(4) 0.7556(3) 0.3229(3) 0.0313(10) Uani 1 1 d . . . . .
N5 N 0.6441(4) 0.8525(3) 0.2354(3) 0.0347(11) Uani 1 1 d . . . . .
N6 N 0.8491(4) 0.8258(3) 0.2005(3) 0.0315(10) Uani 1 1 d . . . . .
N7 N 0.5476(4) 0.8703(3) 0.0783(3) 0.0331(10) Uani 1 1 d . . . . .
N8 N 0.7464(4) 0.8341(3) 0.0401(3) 0.0313(10) Uani 1 1 d . . . . .
N9 N 0.4156(4) 0.7825(3) -0.0881(3) 0.0330(10) Uani 1 1 d . . . . .
N10 N 0.6191(4) 0.7592(3) -0.1264(3) 0.0309(10) Uani 1 1 d . . . . .
N11 N 0.2713(4) 0.6113(3) -0.2348(3) 0.0316(10) Uani 1 1 d . . . . .
N12 N 0.4738(4) 0.5912(3) -0.2777(3) 0.0282(10) Uani 1 1 d . . . . .
O5W O 0.0015(5) 0.8665(4) 0.5758(3) 0.0653(12) Uani 1 1 d . U . . .

loop_
_atom_site_aniso_label
_atom_site_aniso_U_11
_atom_site_aniso_U_22
_atom_site_aniso_U_33
_atom_site_aniso_U_23
_atom_site_aniso_U_13
_atom_site_aniso_U_12
Ca1 0.0226(5) 0.0295(6) 0.0413(7) 0.0101(5) 0.0097(5) 0.0082(5)
S1 0.0407(8) 0.0337(8) 0.0443(9) 0.0169(7) 0.0114(7) 0.0068(7)
S2 0.0323(7) 0.0270(7) 0.0401(8) 0.0088(6) 0.0151(7) 0.0060(6)
O1 0.0235(19) 0.042(2) 0.048(2) 0.0164(19) 0.0109(18) 0.0152(17)
O2 0.026(2) 0.059(3) 0.069(3) 0.037(2) 0.020(2) 0.0134(19)
O3 0.027(2) 0.048(2) 0.052(2) 0.020(2) 0.0206(19) 0.0111(18)
O4 0.030(2) 0.042(2) 0.044(2) 0.0123(19) 0.0192(19) 0.0130(18)
O5 0.043(2) 0.047(2) 0.042(2) 0.0179(19) 0.023(2) 0.0243(19)
O6 0.032(2) 0.040(2) 0.045(2) 0.0195(19) 0.0166(18) 0.0217(18)
O7 0.061(3) 0.023(2) 0.061(3) 0.0186(19) 0.032(2) 0.0145(19)
O8 0.036(2) 0.037(2) 0.051(2) 0.0177(19) 0.025(2) 0.0129(17)
O9 0.037(2) 0.043(2) 0.036(2) 0.0048(19) 0.0077(19) 0.0023(18)
O10 0.040(2) 0.086(3) 0.100(4) 0.065(3) 0.026(3) 0.012(2)
O11 0.083(3) 0.034(2) 0.060(3) 0.012(2) 0.030(3) 0.019(2)
O12 0.061(3) 0.044(2) 0.039(2) 0.019(2) 0.013(2) 0.017(2)
O1W 0.059(3) 0.051(3) 0.048(3) 0.011(2) 0.021(2) 0.003(2)
O2W 0.050(2) 0.065(3) 0.047(3) 0.021(2) 0.021(2) 0.027(2)
O3W 0.112(3) 0.107(3) 0.109(3) 0.0502(18) 0.0400(18) 0.0383(18)
O4W 0.037(2) 0.056(3) 0.101(4) 0.045(3) 0.024(3) 0.017(2)
C1 0.025(3) 0.034(3) 0.032(3) 0.013(2) 0.011(2) 0.011(2)
C2 0.023(3) 0.029(3) 0.027(3) 0.008(2) 0.007(2) 0.007(2)
C3 0.023(3) 0.037(3) 0.030(3) 0.013(3) 0.005(2) 0.007(2)
C4 0.034(3) 0.029(3) 0.037(3) 0.011(2) 0.021(3) 0.015(2)
C5 0.020(2) 0.029(3) 0.037(3) 0.013(2) 0.007(2) 0.007(2)
C6 0.031(3) 0.027(3) 0.036(3) 0.010(2) 0.014(3) 0.006(2)
C7 0.021(3) 0.025(3) 0.030(3) 0.004(2) 0.008(2) 0.003(2)
C8 0.023(3) 0.025(3) 0.035(3) 0.005(2) 0.010(2) 0.006(2)
C9 0.023(3) 0.028(3) 0.033(3) 0.008(2) 0.008(2) 0.005(2)
C10 0.019(3) 0.037(3) 0.039(3) 0.017(3) 0.012(2) 0.003(2)
C11 0.038(3) 0.037(3) 0.038(3) 0.013(3) 0.014(3) 0.021(3)
C12 0.028(3) 0.024(3) 0.045(3) 0.013(3) 0.011(3) 0.010(2)
C13 0.022(3) 0.022(3) 0.040(3) 0.012(2) 0.010(2) 0.004(2)
C14 0.022(3) 0.023(3) 0.039(3) 0.008(2) 0.010(2) 0.008(2)
C15 0.021(3) 0.025(3) 0.042(3) 0.016(3) 0.011(2) 0.003(2)
C16 0.023(3) 0.033(3) 0.042(3) 0.013(3) 0.011(3) 0.013(2)
C17 0.027(3) 0.027(3) 0.033(3) 0.012(2) 0.012(2) 0.006(2)
C18 0.017(2) 0.028(3) 0.032(3) 0.006(2) 0.003(2) 0.002(2)
C19 0.020(2) 0.024(3) 0.048(3) 0.017(3) 0.015(3) 0.004(2)
C20 0.027(3) 0.029(3) 0.036(3) 0.013(3) 0.006(3) 0.005(2)
C21 0.028(3) 0.037(3) 0.048(4) 0.020(3) 0.013(3) 0.015(3)
C22 0.029(3) 0.027(3) 0.041(3) 0.014(3) 0.015(3) 0.013(2)
C23 0.023(2) 0.018(3) 0.034(3) 0.012(2) 0.012(2) 0.002(2)
C24 0.038(3) 0.036(3) 0.030(3) 0.014(3) 0.008(3) 0.008(3)
C25 0.032(3) 0.034(3) 0.033(3) 0.014(3) 0.010(3) 0.011(3)
C26 0.041(3) 0.050(4) 0.050(4) 0.030(3) 0.016(3) 0.020(3)
C27 0.030(3) 0.063(4) 0.063(4) 0.039(4) 0.014(3) 0.018(3)
C28 0.034(3) 0.051(4) 0.059(4) 0.030(3) 0.013(3) 0.010(3)
N1 0.019(2) 0.028(2) 0.033(2) 0.010(2) 0.0078(19) 0.0078(18)
N2 0.024(2) 0.025(2) 0.035(2) 0.009(2) 0.014(2) 0.0040(18)
N3 0.027(2) 0.035(2) 0.033(2) 0.014(2) 0.014(2) 0.018(2)
N4 0.022(2) 0.033(2) 0.043(3) 0.021(2) 0.014(2) 0.0099(19)
N5 0.021(2) 0.039(3) 0.046(3) 0.019(2) 0.014(2) 0.012(2)
N6 0.030(2) 0.035(3) 0.040(3) 0.019(2) 0.018(2) 0.019(2)
N7 0.023(2) 0.038(3) 0.034(3) 0.012(2) 0.011(2) 0.008(2)
N8 0.026(2) 0.032(2) 0.032(2) 0.011(2) 0.008(2) 0.012(2)
N9 0.022(2) 0.032(2) 0.037(3) 0.008(2) 0.013(2) 0.0056(19)
N10 0.024(2) 0.034(2) 0.036(3) 0.014(2) 0.012(2) 0.014(2)
N11 0.025(2) 0.025(2) 0.036(3) 0.006(2) 0.014(2) 0.0029(19)
N12 0.018(2) 0.026(2) 0.039(3) 0.013(2) 0.009(2) 0.0087(18)
O5W 0.0685(19) 0.0647(19) 0.0617(19) 0.0293(15) 0.0216(15) 0.0229(15)

loop_
_atom_type_symbol
_atom_type_description
_atom_type_scat_dispersion_real
_atom_type_scat_dispersion_imag
_atom_type_scat_source
C C 0.0033 0.0016 'International Tables Vol C Tables 4.2.6.8 and 6.1.1.4'
H H 0.0000 0.0000 'International Tables Vol C Tables 4.2.6.8 and 6.1.1.4'
N N 0.0061 0.0033 'International Tables Vol C Tables 4.2.6.8 and 6.1.1.4'
O O 0.0106 0.0060 'International Tables Vol C Tables 4.2.6.8 and 6.1.1.4'
Ca Ca 0.2262 0.3064 'International Tables Vol C Tables 4.2.6.8 and 6.1.1.4'
S S 0.1246 0.1234 'International Tables Vol C Tables 4.2.6.8 and 6.1.1.4'

loop_
_geom_angle_atom_site_label_1
_geom_angle_atom_site_label_2
_geom_angle_atom_site_label_3
_geom_angle
_geom_angle_site_symmetry_1
_geom_angle_site_symmetry_3
_geom_angle_publ_flag
O1 Ca1 O7 104.96(14) . . ?
O1 Ca1 O4W 77.73(13) . . ?
O7 Ca1 O4W 151.17(15) . . ?
O1 Ca1 O2W 141.70(13) . . ?
O7 Ca1 O2W 90.42(14) . . ?
O4W Ca1 O2W 105.18(15) . . ?
O1 Ca1 O1W 74.00(13) . . ?
O7 Ca1 O1W 74.63(14) . . ?
O4W Ca1 O1W 78.78(15) . . ?
O2W Ca1 O1W 144.29(14) . . ?
O1 Ca1 O4 146.04(13) . 1_455 ?
O7 Ca1 O4 81.69(13) . 1_455 ?
O4W Ca1 O4 81.26(13) . 1_455 ?
O2W Ca1 O4 69.81(12) . 1_455 ?
O1W Ca1 O4 75.96(13) . 1_455 ?
O1 Ca1 O6 78.46(12) . 2_665 ?
O7 Ca1 O6 72.86(12) . 2_665 ?
O4W Ca1 O6 134.57(14) . 2_665 ?
O2W Ca1 O6 72.88(13) . 2_665 ?
O1W Ca1 O6 129.58(14) . 2_665 ?
O4 Ca1 O6 134.17(12) 1_455 2_665 ?
O1 Ca1 O3W 78.06(16) . . ?
O7 Ca1 O3W 140.58(16) . . ?
O4W Ca1 O3W 68.25(17) . . ?
O2W Ca1 O3W 68.40(17) . . ?
O1W Ca1 O3W 140.45(17) . . ?
O4 Ca1 O3W 118.01(16) 1_455 . ?
O6 Ca1 O3W 69.30(15) 2_665 . ?
O12 S1 O11 112.9(3) . . ?
O12 S1 O10 112.1(3) . . ?
O11 S1 O10 112.5(3) . . ?
O12 S1 C24 106.8(2) . . ?
O11 S1 C24 106.7(2) . . ?
O10 S1 C24 105.2(3) . . ?
O8 S2 O9 113.6(2) . . ?
O8 S2 O7 112.5(2) . . ?
O9 S2 O7 112.3(2) . . ?
O8 S2 C19 104.6(2) . . ?
O9 S2 C19 105.6(2) . . ?
O7 S2 C19 107.5(2) . . ?
C1 O1 Ca1 156.3(3) . . ?
C3 O4 Ca1 148.1(3) . 1_655 ?
C15 O6 Ca1 153.3(3) . 2_665 ?
S2 O7 Ca1 164.8(2) . . ?
O1 C1 N1 125.7(5) . . ?
O1 C1 N12 125.2(5) . 2_665 ?
N1 C1 N12 109.0(4) . 2_665 ?
N1 C2 N2 115.1(4) . . ?
N1 C2 C18 103.3(4) . 2_665 ?
N2 C2 C18 102.8(4) . 2_665 ?
O4 C3 N11 125.6(5) . 2_665 ?
O4 C3 N2 125.2(5) . . ?
N11 C3 N2 109.2(4) 2_665 . ?
N1 C4 N4 113.1(4) . . ?
N2 C5 N3 114.6(4) . . ?
O2 C6 N4 127.2(5) . . ?
O2 C6 N5 125.4(5) . . ?
N4 C6 N5 107.3(4) . . ?
N4 C7 N3 115.0(4) . . ?
N4 C7 C8 102.8(4) . . ?
N3 C7 C8 103.2(4) . . ?
N5 C8 N6 114.3(4) . . ?
N5 C8 C7 104.0(4) . . ?
N6 C8 C7 103.4(4) . . ?
O5 C9 N6 125.7(5) . . ?
O5 C9 N3 125.7(5) . . ?
N6 C9 N3 108.6(4) . . ?
N6 C10 N8 114.0(4) . . ?
N5 C11 N7 115.3(4) . . ?
O3 C12 N7 126.2(5) . . ?
O3 C12 N9 125.4(5) . . ?
N7 C12 N9 108.3(4) . . ?
N7 C13 N8 114.7(4) . . ?
N7 C13 C14 103.7(4) . . ?
N8 C13 C14 102.9(4) . . ?
N9 C14 N10 114.4(4) . . ?
N9 C14 C13 103.1(4) . . ?
N10 C14 C13 103.4(4) . . ?
O6 C15 N10 126.1(5) . . ?
O6 C15 N8 125.3(5) . . ?
N10 C15 N8 108.5(4) . . ?
N9 C16 N11 113.9(4) . . ?
N12 C17 N10 114.3(4) . . ?
N12 C18 N11 114.8(4) . . ?
N12 C18 C2 102.7(4) . 2_665 ?
N11 C18 C2 103.3(4) . 2_665 ?
C20 C19 C23 120.3(5) . 2 ?
C20 C19 S2 118.2(4) . . ?
C23 C19 S2 121.2(4) 2 . ?
C19 C20 C21 121.2(5) . . ?
C22 C21 C20 119.9(5) . . ?
C21 C22 C23 121.5(5) . . ?
C19 C23 C22 122.9(4) 2 . ?
C19 C23 C23 118.7(5) 2 2 ?
C22 C23 C23 118.4(6) . 2 ?
C28 C24 C25 118.5(5) 2_676 . ?
C28 C24 S1 119.5(4) 2_676 . ?
C25 C24 S1 122.0(4) . . ?
C26 C25 C25 119.0(6) . 2_676 ?
C26 C25 C24 121.9(5) . . ?
C25 C25 C24 119.2(6) 2_676 . ?
C27 C26 C25 120.7(5) . . ?
C26 C27 C28 120.8(5) . . ?
C24 C28 C27 121.8(5) 2_676 . ?
C1 N1 C4 121.7(4) . . ?
C1 N1 C2 112.1(4) . . ?
C4 N1 C2 122.6(4) . . ?
C3 N2 C5 124.6(4) . . ?
C3 N2 C2 112.4(4) . . ?
C5 N2 C2 122.6(4) . . ?
C9 N3 C5 123.7(4) . . ?
C9 N3 C7 112.1(4) . . ?
C5 N3 C7 123.3(4) . . ?
C6 N4 C4 122.0(4) . . ?
C6 N4 C7 113.5(4) . . ?
C4 N4 C7 123.3(4) . . ?
C6 N5 C11 122.2(4) . . ?
C6 N5 C8 112.1(4) . . ?
C11 N5 C8 124.3(4) . . ?
C9 N6 C10 123.4(4) . . ?
C9 N6 C8 112.5(4) . . ?
C10 N6 C8 123.0(4) . . ?
C12 N7 C13 112.8(4) . . ?
C12 N7 C11 121.8(4) . . ?
C13 N7 C11 125.3(4) . . ?
C15 N8 C10 122.4(4) . . ?
C15 N8 C13 112.4(4) . . ?
C10 N8 C13 123.8(4) . . ?
C12 N9 C16 122.8(4) . . ?
C12 N9 C14 111.8(4) . . ?
C16 N9 C14 125.2(4) . . ?
C15 N10 C14 112.6(4) . . ?
C15 N10 C17 122.5(4) . . ?
C14 N10 C17 124.8(4) . . ?
C3 N11 C16 122.6(4) 2_665 . ?
C3 N11 C18 111.4(4) 2_665 . ?
C16 N11 C18 123.3(4) . . ?
C1 N12 C17 123.6(4) 2_665 . ?
C1 N12 C18 112.4(4) 2_665 . ?
C17 N12 C18 123.9(4) . . ?

loop_
_geom_bond_atom_site_label_1
_geom_bond_atom_site_label_2
_geom_bond_distance
_geom_bond_site_symmetry_2
_geom_bond_publ_flag
Ca1 O1 2.375(4) . ?
Ca1 O7 2.392(4) . ?
Ca1 O4W 2.398(4) . ?
Ca1 O2W 2.427(4) . ?
Ca1 O1W 2.483(4) . ?
Ca1 O4 2.494(4) 1_455 ?
Ca1 O6 2.508(4) 2_665 ?
Ca1 O3W 2.670(6) . ?
S1 O12 1.437(4) . ?
S1 O11 1.441(4) . ?
S1 O10 1.451(4) . ?
S1 C24 1.776(6) . ?
S2 O8 1.446(4) . ?
S2 O9 1.453(4) . ?
S2 O7 1.464(4) . ?
S2 C19 1.782(5) . ?
O1 C1 1.228(6) . ?
O2 C6 1.208(6) . ?
O3 C12 1.223(6) . ?
O4 C3 1.240(6) . ?
O5 C9 1.232(5) . ?
O6 C15 1.238(5) . ?
C1 N1 1.355(6) . ?
C1 N12 1.363(6) 2_665 ?
C2 N1 1.446(6) . ?
C2 N2 1.447(6) . ?
C2 C18 1.559(7) 2_665 ?
C3 N11 1.362(6) 2_665 ?
C3 N2 1.364(6) . ?
C4 N1 1.439(6) . ?
C4 N4 1.447(6) . ?
C5 N2 1.427(6) . ?
C5 N3 1.455(6) . ?
C6 N4 1.363(6) . ?
C6 N5 1.380(6) . ?
C7 N4 1.448(6) . ?
C7 N3 1.457(6) . ?
C7 C8 1.537(7) . ?
C8 N5 1.449(6) . ?
C8 N6 1.450(6) . ?
C9 N6 1.355(6) . ?
C9 N3 1.364(6) . ?
C10 N6 1.435(6) . ?
C10 N8 1.444(6) . ?
C11 N5 1.434(6) . ?
C11 N7 1.442(6) . ?
C12 N7 1.357(6) . ?
C12 N9 1.378(7) . ?
C13 N7 1.428(6) . ?
C13 N8 1.456(6) . ?
C13 C14 1.549(7) . ?
C14 N9 1.445(6) . ?
C14 N10 1.445(6) . ?
C15 N10 1.360(6) . ?
C15 N8 1.364(6) . ?
C16 N9 1.434(6) . ?
C16 N11 1.451(6) . ?
C17 N12 1.436(6) . ?
C17 N10 1.452(6) . ?
C18 N12 1.444(6) . ?
C18 N11 1.455(6) . ?
C19 C20 1.372(7) . ?
C19 C23 1.418(7) 2 ?
C20 C21 1.396(7) . ?
C21 C22 1.358(7) . ?
C22 C23 1.423(6) . ?
C23 C23 1.425(9) 2 ?
C24 C28 1.369(7) 2_676 ?
C24 C25 1.442(7) . ?
C25 C26 1.422(7) . ?
C25 C25 1.422(10) 2_676 ?
C26 C27 1.344(8) . ?
C27 C28 1.403(8) . ?

loop_
_geom_torsion_atom_site_label_1
_geom_torsion_atom_site_label_2
_geom_torsion_atom_site_label_3
_geom_torsion_atom_site_label_4
_geom_torsion
_geom_torsion_site_symmetry_1
_geom_torsion_site_symmetry_2
_geom_torsion_site_symmetry_3
_geom_torsion_site_symmetry_4
_geom_torsion_publ_flag
O8 S2 O7 Ca1 172.4(8) . . . . ?
O9 S2 O7 Ca1 42.8(9) . . . . ?
C19 S2 O7 Ca1 -72.9(9) . . . . ?
Ca1 O1 C1 N1 164.2(6) . . . . ?
Ca1 O1 C1 N12 -15.7(13) . . . 2_665 ?
Ca1 O4 C3 N11 -94.6(7) 1_655 . . 2_665 ?
Ca1 O4 C3 N2 85.8(8) 1_655 . . . ?
N4 C7 C8 N5 2.0(5) . . . . ?
N3 C7 C8 N5 121.9(4) . . . . ?
N4 C7 C8 N6 -117.7(4) . . . . ?
N3 C7 C8 N6 2.1(4) . . . . ?
N7 C13 C14 N9 -4.0(5) . . . . ?
N8 C13 C14 N9 115.8(4) . . . . ?
N7 C13 C14 N10 -123.4(4) . . . . ?
N8 C13 C14 N10 -3.6(5) . . . . ?
Ca1 O6 C15 N10 -7.2(11) 2_665 . . . ?
Ca1 O6 C15 N8 175.2(4) 2_665 . . . ?
O8 S2 C19 C20 -116.0(4) . . . . ?
O9 S2 C19 C20 4.1(4) . . . . ?
O7 S2 C19 C20 124.2(4) . . . . ?
O8 S2 C19 C23 57.3(4) . . . 2 ?
O9 S2 C19 C23 177.4(4) . . . 2 ?
O7 S2 C19 C23 -62.5(4) . . . 2 ?
C23 C19 C20 C21 -1.6(7) 2 . . . ?
S2 C19 C20 C21 171.7(4) . . . . ?
C19 C20 C21 C22 0.4(8) . . . . ?
C20 C21 C22 C23 0.9(7) . . . . ?
C21 C22 C23 C19 178.8(5) . . . 2 ?
C21 C22 C23 C23 -1.0(8) . . . 2 ?
O12 S1 C24 C28 -123.5(5) . . . 2_676 ?
O11 S1 C24 C28 115.4(5) . . . 2_676 ?
O10 S1 C24 C28 -4.2(5) . . . 2_676 ?
O12 S1 C24 C25 56.2(5) . . . . ?
O11 S1 C24 C25 -64.8(5) . . . . ?
O10 S1 C24 C25 175.5(4) . . . . ?
C28 C24 C25 C26 -179.2(5) 2_676 . . . ?
S1 C24 C25 C26 1.0(7) . . . . ?
C28 C24 C25 C25 1.2(9) 2_676 . . 2_676 ?
S1 C24 C25 C25 -178.6(5) . . . 2_676 ?
C25 C25 C26 C27 1.0(10) 2_676 . . . ?
C24 C25 C26 C27 -178.7(5) . . . . ?
C25 C26 C27 C28 -1.4(9) . . . . ?
C26 C27 C28 C24 0.6(9) . . . 2_676 ?
O1 C1 N1 C4 16.2(8) . . . . ?
N12 C1 N1 C4 -163.9(4) 2_665 . . . ?
O1 C1 N1 C2 175.3(5) . . . . ?
N12 C1 N1 C2 -4.8(6) 2_665 . . . ?
N4 C4 N1 C1 -113.6(5) . . . . ?
N4 C4 N1 C2 89.5(6) . . . . ?
N2 C2 N1 C1 118.3(4) . . . . ?
C18 C2 N1 C1 7.1(5) 2_665 . . . ?
N2 C2 N1 C4 -82.8(6) . . . . ?
C18 C2 N1 C4 165.9(4) 2_665 . . . ?
O4 C3 N2 C5 -3.6(8) . . . . ?
N11 C3 N2 C5 176.8(4) 2_665 . . . ?
O4 C3 N2 C2 -176.6(5) . . . . ?
N11 C3 N2 C2 3.7(6) 2_665 . . . ?
N3 C5 N2 C3 103.9(5) . . . . ?
N3 C5 N2 C2 -83.7(6) . . . . ?
N1 C2 N2 C3 -109.3(5) . . . . ?
C18 C2 N2 C3 2.2(5) 2_665 . . . ?
N1 C2 N2 C5 77.5(6) . . . . ?
C18 C2 N2 C5 -171.0(4) 2_665 . . . ?
O5 C9 N3 C5 6.5(7) . . . . ?
N6 C9 N3 C5 -171.7(4) . . . . ?
O5 C9 N3 C7 175.8(4) . . . . ?
N6 C9 N3 C7 -2.4(5) . . . . ?
N2 C5 N3 C9 -104.4(5) . . . . ?
N2 C5 N3 C7 87.4(5) . . . . ?
N4 C7 N3 C9 111.1(5) . . . . ?
C8 C7 N3 C9 0.0(5) . . . . ?
N4 C7 N3 C5 -79.5(6) . . . . ?
C8 C7 N3 C5 169.4(4) . . . . ?
O2 C6 N4 C4 -4.9(8) . . . . ?
N5 C6 N4 C4 172.8(4) . . . . ?
O2 C6 N4 C7 -172.5(5) . . . . ?
N5 C6 N4 C7 5.2(6) . . . . ?
N1 C4 N4 C6 109.1(5) . . . . ?
N1 C4 N4 C7 -84.6(5) . . . . ?
N3 C7 N4 C6 -115.9(5) . . . . ?
C8 C7 N4 C6 -4.5(5) . . . . ?
N3 C7 N4 C4 76.8(6) . . . . ?
C8 C7 N4 C4 -171.9(4) . . . . ?
O2 C6 N5 C11 6.8(8) . . . . ?
N4 C6 N5 C11 -170.9(4) . . . . ?
O2 C6 N5 C8 174.1(5) . . . . ?
N4 C6 N5 C8 -3.7(6) . . . . ?
N7 C11 N5 C6 -106.2(5) . . . . ?
N7 C11 N5 C8 88.1(6) . . . . ?
N6 C8 N5 C6 113.0(5) . . . . ?
C7 C8 N5 C6 0.9(5) . . . . ?
N6 C8 N5 C11 -80.1(6) . . . . ?
C7 C8 N5 C11 167.8(4) . . . . ?
O5 C9 N6 C10 -5.5(8) . . . . ?
N3 C9 N6 C10 172.7(4) . . . . ?
O5 C9 N6 C8 -174.3(4) . . . . ?
N3 C9 N6 C8 3.9(5) . . . . ?
N8 C10 N6 C9 107.6(5) . . . . ?
N8 C10 N6 C8 -84.8(5) . . . . ?
N5 C8 N6 C9 -116.2(5) . . . . ?
C7 C8 N6 C9 -3.8(5) . . . . ?
N5 C8 N6 C10 75.0(6) . . . . ?
C7 C8 N6 C10 -172.6(4) . . . . ?
O3 C12 N7 C13 179.1(5) . . . . ?
N9 C12 N7 C13 -4.3(6) . . . . ?
O3 C12 N7 C11 0.7(8) . . . . ?
N9 C12 N7 C11 177.3(4) . . . . ?
N8 C13 N7 C12 -106.2(5) . . . . ?
C14 C13 N7 C12 5.2(5) . . . . ?
N8 C13 N7 C11 72.1(6) . . . . ?
C14 C13 N7 C11 -176.4(4) . . . . ?
N5 C11 N7 C12 96.9(6) . . . . ?
N5 C11 N7 C13 -81.3(6) . . . . ?
O6 C15 N8 C10 10.8(8) . . . . ?
N10 C15 N8 C10 -167.2(4) . . . . ?
O6 C15 N8 C13 177.4(4) . . . . ?
N10 C15 N8 C13 -0.6(5) . . . . ?
N6 C10 N8 C15 -104.6(5) . . . . ?
N6 C10 N8 C13 90.4(6) . . . . ?
N7 C13 N8 C15 114.6(5) . . . . ?
C14 C13 N8 C15 2.7(5) . . . . ?
N7 C13 N8 C10 -79.1(6) . . . . ?
C14 C13 N8 C10 169.1(4) . . . . ?
O3 C12 N9 C16 3.3(8) . . . . ?
N7 C12 N9 C16 -173.4(4) . . . . ?
O3 C12 N9 C14 178.0(5) . . . . ?
N7 C12 N9 C14 1.3(6) . . . . ?
N11 C16 N9 C12 -100.2(5) . . . . ?
N11 C16 N9 C14 85.9(6) . . . . ?
N10 C14 N9 C12 113.4(5) . . . . ?
C13 C14 N9 C12 1.8(5) . . . . ?
N10 C14 N9 C16 -72.1(6) . . . . ?
C13 C14 N9 C16 176.4(4) . . . . ?
O6 C15 N10 C14 -180.0(4) . . . . ?
N8 C15 N10 C14 -2.0(5) . . . . ?
O6 C15 N10 C17 -3.4(8) . . . . ?
N8 C15 N10 C17 174.6(4) . . . . ?
N9 C14 N10 C15 -107.8(5) . . . . ?
C13 C14 N10 C15 3.6(5) . . . . ?
N9 C14 N10 C17 75.7(6) . . . . ?
C13 C14 N10 C17 -172.9(4) . . . . ?
N12 C17 N10 C15 94.0(5) . . . . ?
N12 C17 N10 C14 -89.8(5) . . . . ?
N9 C16 N11 C3 110.1(5) . . . 2_665 ?
N9 C16 N11 C18 -90.0(6) . . . . ?
N12 C18 N11 C3 -120.5(5) . . . 2_665 ?
C2 C18 N11 C3 -9.5(5) 2_665 . . 2_665 ?
N12 C18 N11 C16 77.6(6) . . . . ?
C2 C18 N11 C16 -171.4(4) 2_665 . . . ?
N10 C17 N12 C1 -95.5(6) . . . 2_665 ?
N10 C17 N12 C18 85.3(6) . . . . ?
N11 C18 N12 C1 107.2(5) . . . 2_665 ?
C2 C18 N12 C1 -4.1(6) 2_665 . . 2_665 ?
N11 C18 N12 C17 -73.6(6) . . . . ?
C2 C18 N12 C17 175.1(4) 2_665 . . . ?

loop_
_platon_squeeze_void_nr
_platon_squeeze_void_average_x
_platon_squeeze_void_average_y
_platon_squeeze_void_average_z
_platon_squeeze_void_volume
_platon_squeeze_void_count_electrons
_platon_squeeze_void_content
1 0.000 0.500 0.500 41 16 ' '
2 0.229 0.847 0.236 6 0 ' '
3 0.500 0.500 1.000 86 14 ' '
4 0.500 0.500 0.500 40 20 ' '
5 0.771 0.153 0.764 6 0 ' '
